data_2235529
loop_
_publ_author_name
'Zheng, Jia'
'Li, Bin'
'Li, Yi-Qun'

_publ_section_title
;
 6'-Amino-3'-methyl-11<i>H</i>,2'<i>H</i>-spiro[indeno[1,2-<i>b</i>]quinoxaline-11,4'-pyrano[2,3-<i>c</i>]pyrazole]-5'-carbonitrile
 ethanol monosolvate
;
_journal_coeditor_code KP2405
_journal_issue 7
_journal_name_full 'Acta Crystallographica Section E'
_journal_page_first o2151
_journal_paper_doi 10.1107/S1600536812026992
_journal_volume 68
_journal_year 2012
_chemical_formula_iupac 'C22 H14 N6 O, C2 H6 O'
_chemical_formula_moiety 'C22 H14 N6 O, C2 H6 O'
_chemical_formula_sum 'C24 H20 N6 O2'
_chemical_formula_weight 424.46
_chemical_name_systematic
;
6'-Amino-3'-methyl-11<i>H</i>,2'<i>H</i>-
spiro[indeno[1,2-<i>b</i>]quinoxaline-11,4'-pyrano[2,3-<i>c</i>]pyrazole]-
5'-carbonitrile ethanol monosolvate
;
_space_group_crystal_system monoclinic
_space_group_IT_number 14
_space_group_name_Hall '-P 2yn'
_space_group_name_H-M_alt 'P 1 21/n 1'
_symmetry_space_group_name_Hall '-P 2yn'
_symmetry_space_group_name_H-M 'P 1 21/n 1'
_atom_sites_solution_hydrogens geom
_atom_sites_solution_primary direct
_atom_sites_solution_secondary difmap
_audit_creation_method
;
  Olex2 1.2-alpha
  (compiled 2012.01.06 svn.r2144, GUI svn.r4021)
;
_cell_angle_alpha 90.00
_cell_angle_beta 118.859(5)
_cell_angle_gamma 90.00
_cell_formula_units_Z 4
_cell_length_a 14.5060(6)
_cell_length_b 11.1732(3)
_cell_length_c 14.7365(6)
_cell_measurement_reflns_used 2373
_cell_measurement_temperature 293(2)
_cell_measurement_theta_max 29.2378
_cell_measurement_theta_min 3.1504
_cell_volume 2091.85(17)
_computing_cell_refinement
;
CrysAlis PRO (Agilent, 2011)
;
_computing_data_collection
;
CrysAlis PRO (Agilent, 2011)
;
_computing_data_reduction
;
CrysAlis PRO (Agilent, 2011)
;
_computing_molecular_graphics
;
OLEX2 (Dolomanov <i>et al.</i>, 2009)
;
_computing_publication_material
;
OLEX2 (Dolomanov <i>et al.</i>, 2009)
;
_computing_structure_refinement 'SHELXL97 (Sheldrick, 2008)'
_computing_structure_solution 'SHELXS97 (Sheldrick, 2008)'
_diffrn_ambient_temperature 293.15
_diffrn_detector_area_resol_mean 16.0288
_diffrn_measured_fraction_theta_full 0.986
_diffrn_measured_fraction_theta_max 0.986
_diffrn_measurement_device_type 'Agilent Xcalibur Sapphire3 Gemini ultra'
_diffrn_measurement_method '\w scans'
_diffrn_radiation_monochromator graphite
_diffrn_radiation_type 'Mo K\a'
_diffrn_radiation_wavelength 0.7107
_diffrn_reflns_av_R_equivalents 0.0207
_diffrn_reflns_limit_h_max 18
_diffrn_reflns_limit_h_min -13
_diffrn_reflns_limit_k_max 12
_diffrn_reflns_limit_k_min -14
_diffrn_reflns_limit_l_max 18
_diffrn_reflns_limit_l_min -18
_diffrn_reflns_number 8822
_diffrn_reflns_theta_full 27.00
_diffrn_reflns_theta_max 27.00
_diffrn_reflns_theta_min 3.16
_exptl_absorpt_coefficient_mu 0.090
_exptl_absorpt_correction_T_max 1.00000
_exptl_absorpt_correction_T_min 0.99377
_exptl_absorpt_correction_type multi-scan
_exptl_absorpt_process_details
;
(CrysAlis PRO; Agilent, 2011)
;
_exptl_crystal_colour colorless
_exptl_crystal_density_diffrn 1.348
_exptl_crystal_density_method 'not measured'
_exptl_crystal_description block
_exptl_crystal_F_000 888
_exptl_crystal_size_max 0.33
_exptl_crystal_size_mid 0.30
_exptl_crystal_size_min 0.25
_refine_diff_density_max 0.234
_refine_diff_density_min -0.223
_refine_ls_extinction_method none
_refine_ls_goodness_of_fit_ref 1.021
_refine_ls_hydrogen_treatment constr
_refine_ls_matrix_type full
_refine_ls_number_parameters 292
_refine_ls_number_reflns 4504
_refine_ls_number_restraints 0
_refine_ls_restrained_S_all 1.021
_refine_ls_R_factor_all 0.0701
_refine_ls_R_factor_gt 0.0466
_refine_ls_shift/su_max 0.000
_refine_ls_shift/su_mean 0.000
_refine_ls_structure_factor_coef Fsqd
_refine_ls_weighting_details 'calc w=1/[\s^2^(Fo^2^)+(0.0506P)^2^+0.6387P] where P=(Fo^2^+2Fc^2^)/3'
_refine_ls_weighting_scheme calc
_refine_ls_wR_factor_gt 0.1074
_refine_ls_wR_factor_ref 0.1210
_reflns_number_gt 3259
_reflns_number_total 4504
_reflns_threshold_expression >2sigma(I)
_cod_data_source_file kp2405.cif
_cod_data_source_block I
_cod_original_cell_volume 2091.84(13)
_cod_database_code 2235529
_cod_database_fobs_code 2235529

loop_
_space_group_symop_id
_space_group_symop_operation_xyz
1 'x, y, z'
2 '-x+1/2, y+1/2, -z+1/2'
3 '-x, -y, -z'
4 'x-1/2, -y-1/2, z-1/2'

loop_
_atom_site_type_symbol
_atom_site_label
_atom_site_fract_x
_atom_site_fract_y
_atom_site_fract_z
_atom_site_U_iso_or_equiv
_atom_site_adp_type
_atom_site_calc_flag
_atom_site_refinement_flags
_atom_site_occupancy
_atom_site_symmetry_multiplicity
C C1 0.49786(13) 1.04411(15) 0.17993(14) 0.0288(4) Uani d . 1 1
C C2 0.46067(12) 0.94042(15) 0.20303(13) 0.0267(4) Uani d . 1 1
C C3 0.51266(13) 0.93684(15) 0.30993(13) 0.0308(4) Uani d . 1 1
C C4 0.38386(12) 0.85793(14) 0.12114(12) 0.0258(4) Uani d . 1 1
C C5 0.34580(13) 0.92258(15) 0.01750(13) 0.0283(4) Uani d . 1 1
C C6 0.38757(13) 1.02560(15) 0.00320(13) 0.0292(4) Uani d . 1 1
C C7 0.43275(12) 0.73529(14) 0.12372(12) 0.0252(4) Uani d . 1 1
C C8 0.37430(13) 0.64242(15) 0.13949(13) 0.0284(4) Uani d . 1 1
C C9 0.49107(13) 0.50506(15) 0.14294(13) 0.0306(4) Uani d . 1 1
C C10 0.54857(13) 0.59738(15) 0.12637(13) 0.0284(4) Uani d . 1 1
C C11 0.64192(15) 0.56720(17) 0.12427(15) 0.0381(4) Uani d . 1 1
H H11 0.6802 0.6264 0.1128 0.046 Uiso calc R 1 1
C C12 0.67633(15) 0.45132(17) 0.13902(16) 0.0419(5) Uani d . 1 1
H H12 0.7380 0.4324 0.1375 0.050 Uiso calc R 1 1
C C13 0.61982(16) 0.36059(17) 0.15637(16) 0.0426(5) Uani d . 1 1
H H13 0.6446 0.2823 0.1670 0.051 Uiso calc R 1 1
C C14 0.52858(15) 0.38691(16) 0.15764(16) 0.0407(5) Uani d . 1 1
H H14 0.4910 0.3262 0.1683 0.049 Uiso calc R 1 1
C C15 0.29206(12) 0.82089(15) 0.13901(12) 0.0279(4) Uani d . 1 1
C C16 0.28671(13) 0.69658(15) 0.14753(13) 0.0294(4) Uani d . 1 1
C C17 0.20911(14) 0.64534(17) 0.16477(14) 0.0369(4) Uani d . 1 1
H H17 0.2051 0.5628 0.1699 0.044 Uiso calc R 1 1
C C18 0.13808(14) 0.71996(19) 0.17413(15) 0.0420(5) Uani d . 1 1
H H18 0.0859 0.6872 0.1860 0.050 Uiso calc R 1 1
C C19 0.14381(15) 0.84317(19) 0.16597(15) 0.0417(5) Uani d . 1 1
H H19 0.0956 0.8920 0.1728 0.050 Uiso calc R 1 1
C C20 0.22051(14) 0.89454(17) 0.14780(14) 0.0353(4) Uani d . 1 1
H H20 0.2236 0.9771 0.1417 0.042 Uiso calc R 1 1
C C21 0.50729(17) 0.85130(19) 0.38457(15) 0.0466(5) Uani d . 1 1
H H21A 0.5549 0.8764 0.4541 0.070 Uiso calc R 1 1
H H21B 0.5266 0.7728 0.3731 0.070 Uiso calc R 1 1
H H21C 0.4369 0.8495 0.3747 0.070 Uiso calc R 1 1
C C22 0.26033(15) 0.87000(17) -0.07019(15) 0.0373(4) Uani d . 1 1
C C23 0.23737(17) 0.25182(19) 0.04394(19) 0.0577(6) Uani d . 1 1
H H23A 0.2604 0.2213 0.1132 0.069 Uiso calc R 1 1
H H23B 0.2944 0.2405 0.0281 0.069 Uiso calc R 1 1
C C24 0.14610(19) 0.1839(2) -0.0296(2) 0.0707(8) Uani d . 1 1
H H24A 0.0898 0.1937 -0.0135 0.106 Uiso calc R 1 1
H H24B 0.1643 0.1007 -0.0252 0.106 Uiso calc R 1 1
H H24C 0.1240 0.2125 -0.0985 0.106 Uiso calc R 1 1
N N4 0.19017(16) 0.82567(19) -0.13887(14) 0.0647(6) Uani d . 1 1
N N3 0.35675(12) 1.08220(14) -0.08708(12) 0.0400(4) Uani d . 1 1
H H2A 0.3060 1.0537 -0.1432 0.048 Uiso calc R 1 1
H H2B 0.3877 1.1471 -0.0889 0.048 Uiso calc R 1 1
N N5 0.51689(10) 0.71530(12) 0.11524(11) 0.0282(3) Uani d . 1 1
N N6 0.39997(11) 0.52895(12) 0.14725(12) 0.0329(3) Uani d . 1 1
N N1 0.56749(11) 1.10402(13) 0.26111(12) 0.0364(4) Uani d . 1 1
N N2 0.57499(11) 1.03496(13) 0.34080(12) 0.0366(4) Uani d . 1 1
H H2 0.6157 1.0523 0.4049 0.044 Uiso calc R 1 1
O O1 0.46733(9) 1.08757(10) 0.08218(10) 0.0345(3) Uani d . 1 1
O O2 0.21583(11) 0.37477(12) 0.04178(12) 0.0505(4) Uani d . 1 1
H H2C 0.2702 0.4107 0.0801 0.076 Uiso calc R 1 1

loop_
_atom_site_aniso_label
_atom_site_aniso_U_11
_atom_site_aniso_U_22
_atom_site_aniso_U_33
_atom_site_aniso_U_12
_atom_site_aniso_U_13
_atom_site_aniso_U_23
C1 0.0296(8) 0.0220(8) 0.0361(9) 0.0013(7) 0.0169(7) 0.0006(8)
C2 0.0269(8) 0.0229(8) 0.0309(9) -0.0005(7) 0.0144(7) -0.0010(7)
C3 0.0301(8) 0.0280(9) 0.0328(9) 0.0008(7) 0.0140(7) -0.0021(8)
C4 0.0288(8) 0.0219(8) 0.0276(8) -0.0022(7) 0.0144(7) 0.0013(7)
C5 0.0310(8) 0.0247(9) 0.0289(9) 0.0000(7) 0.0142(7) 0.0022(7)
C6 0.0317(8) 0.0251(9) 0.0342(9) 0.0040(7) 0.0186(8) 0.0034(8)
C7 0.0284(8) 0.0227(8) 0.0217(8) -0.0037(7) 0.0099(6) 0.0002(7)
C8 0.0319(8) 0.0241(9) 0.0281(9) -0.0039(7) 0.0137(7) 0.0020(7)
C9 0.0345(9) 0.0253(9) 0.0304(9) -0.0017(7) 0.0144(7) 0.0010(8)
C10 0.0329(9) 0.0252(9) 0.0257(8) -0.0002(7) 0.0130(7) 0.0014(7)
C11 0.0407(10) 0.0347(10) 0.0444(11) -0.0007(8) 0.0250(9) 0.0022(9)
C12 0.0408(10) 0.0381(11) 0.0506(12) 0.0051(9) 0.0251(9) -0.0002(10)
C13 0.0496(11) 0.0282(10) 0.0486(12) 0.0086(9) 0.0226(10) 0.0032(9)
C14 0.0453(11) 0.0258(9) 0.0511(12) -0.0014(8) 0.0233(10) 0.0036(9)
C15 0.0288(8) 0.0291(9) 0.0238(8) -0.0044(7) 0.0111(7) -0.0004(7)
C16 0.0314(8) 0.0282(9) 0.0279(9) -0.0047(7) 0.0136(7) 0.0017(8)
C17 0.0372(10) 0.0372(10) 0.0380(10) -0.0079(8) 0.0194(8) 0.0023(9)
C18 0.0360(10) 0.0516(12) 0.0444(11) -0.0086(9) 0.0241(9) -0.0007(10)
C19 0.0363(10) 0.0488(12) 0.0458(11) 0.0013(9) 0.0244(9) -0.0040(10)
C20 0.0373(10) 0.0315(10) 0.0381(10) -0.0010(8) 0.0189(8) -0.0017(8)
C21 0.0502(12) 0.0511(13) 0.0346(10) -0.0036(10) 0.0173(9) 0.0055(10)
C22 0.0422(10) 0.0358(10) 0.0322(10) -0.0041(9) 0.0165(8) 0.0074(9)
C23 0.0507(13) 0.0424(13) 0.0596(14) 0.0070(10) 0.0105(11) 0.0025(11)
C24 0.0598(14) 0.0394(13) 0.0858(19) 0.0004(11) 0.0136(13) -0.0012(13)
N4 0.0644(12) 0.0708(14) 0.0390(10) -0.0235(11) 0.0091(9) 0.0001(10)
N3 0.0466(9) 0.0348(9) 0.0392(9) -0.0034(7) 0.0211(8) 0.0106(8)
N5 0.0321(7) 0.0245(7) 0.0282(7) -0.0022(6) 0.0147(6) 0.0014(6)
N6 0.0364(8) 0.0239(8) 0.0394(9) -0.0036(6) 0.0190(7) 0.0028(7)
N1 0.0347(8) 0.0282(8) 0.0432(9) -0.0042(7) 0.0163(7) -0.0042(7)
N2 0.0335(8) 0.0345(9) 0.0347(8) -0.0033(7) 0.0108(7) -0.0064(7)
O1 0.0386(7) 0.0250(6) 0.0405(7) -0.0053(5) 0.0196(6) 0.0037(6)
O2 0.0425(8) 0.0366(8) 0.0520(9) -0.0002(6) 0.0065(7) -0.0011(7)

loop_
_atom_type_symbol
_atom_type_description
_atom_type_scat_dispersion_real
_atom_type_scat_dispersion_imag
_atom_type_scat_source
C C 0.0033 0.0016 'International Tables Vol C Tables 4.2.6.8 and 6.1.1.4'
H H 0.0000 0.0000 'International Tables Vol C Tables 4.2.6.8 and 6.1.1.4'
O O 0.0106 0.0060 'International Tables Vol C Tables 4.2.6.8 and 6.1.1.4'
N N 0.0061 0.0033 'International Tables Vol C Tables 4.2.6.8 and 6.1.1.4'

loop_
_geom_angle_atom_site_label_1
_geom_angle_atom_site_label_2
_geom_angle_atom_site_label_3
_geom_angle
N1 C1 C2 114.84(16)
N1 C1 O1 119.36(15)
O1 C1 C2 125.79(15)
C1 C2 C4 122.78(15)
C3 C2 C1 103.96(15)
C3 C2 C4 133.23(15)
C2 C3 C21 131.90(17)
N2 C3 C2 105.59(15)
N2 C3 C21 122.50(16)
C2 C4 C5 106.43(13)
C2 C4 C7 111.95(13)
C2 C4 C15 113.39(13)
C5 C4 C7 112.69(13)
C5 C4 C15 111.93(13)
C15 C4 C7 100.60(12)
C6 C5 C4 125.38(15)
C6 C5 C22 117.88(15)
C22 C5 C4 116.73(14)
C5 C6 O1 123.50(15)
N3 C6 C5 126.27(16)
N3 C6 O1 110.22(14)
C8 C7 C4 110.44(14)
N5 C7 C4 126.36(14)
N5 C7 C8 123.18(15)
C7 C8 C16 108.64(14)
N6 C8 C7 123.45(15)
N6 C8 C16 127.90(15)
C14 C9 C10 119.56(16)
N6 C9 C10 121.52(15)
N6 C9 C14 118.91(15)
C11 C10 C9 118.69(16)
N5 C10 C9 121.65(15)
N5 C10 C11 119.63(15)
C10 C11 H11 119.9
C12 C11 C10 120.26(17)
C12 C11 H11 119.9
C11 C12 H12 119.6
C11 C12 C13 120.85(18)
C13 C12 H12 119.6
C12 C13 H13 119.9
C14 C13 C12 120.18(17)
C14 C13 H13 119.9
C9 C14 H14 119.8
C13 C14 C9 120.44(17)
C13 C14 H14 119.8
C16 C15 C4 111.92(14)
C20 C15 C4 127.62(15)
C20 C15 C16 120.46(16)
C15 C16 C8 108.37(14)
C17 C16 C8 130.96(16)
C17 C16 C15 120.62(16)
C16 C17 H17 120.7
C18 C17 C16 118.53(18)
C18 C17 H17 120.7
C17 C18 H18 119.7
C17 C18 C19 120.70(17)
C19 C18 H18 119.7
C18 C19 H19 119.5
C18 C19 C20 120.93(18)
C20 C19 H19 119.5
C15 C20 C19 118.76(17)
C15 C20 H20 120.6
C19 C20 H20 120.6
C3 C21 H21A 109.5
C3 C21 H21B 109.5
C3 C21 H21C 109.5
H21A C21 H21B 109.5
H21A C21 H21C 109.5
H21B C21 H21C 109.5
N4 C22 C5 177.6(2)
H23A C23 H23B 107.9
C24 C23 H23A 109.1
C24 C23 H23B 109.1
O2 C23 H23A 109.1
O2 C23 H23B 109.1
O2 C23 C24 112.35(18)
C23 C24 H24A 109.5
C23 C24 H24B 109.5
C23 C24 H24C 109.5
H24A C24 H24B 109.5
H24A C24 H24C 109.5
H24B C24 H24C 109.5
C6 N3 H2A 120.0
C6 N3 H2B 120.0
H2A N3 H2B 120.0
C7 N5 C10 115.20(14)
C8 N6 C9 114.91(14)
C1 N1 N2 101.65(14)
C3 N2 N1 113.96(14)
C3 N2 H2 123.0
N1 N2 H2 123.0
C6 O1 C1 115.14(13)
C23 O2 H2C 109.5

loop_
_geom_bond_atom_site_label_1
_geom_bond_atom_site_label_2
_geom_bond_distance
C1 C2 1.388(2)
C1 N1 1.316(2)
C1 O1 1.375(2)
C2 C3 1.380(2)
C2 C4 1.500(2)
C3 C21 1.487(3)
C3 N2 1.352(2)
C4 C5 1.531(2)
C4 C7 1.535(2)
C4 C15 1.534(2)
C5 C6 1.364(2)
C5 C22 1.416(2)
C6 N3 1.340(2)
C6 O1 1.368(2)
C7 C8 1.428(2)
C7 N5 1.305(2)
C8 C16 1.463(2)
C8 N6 1.311(2)
C9 C10 1.420(2)
C9 C14 1.404(2)
C9 N6 1.379(2)
C10 C11 1.410(2)
C10 N5 1.379(2)
C11 H11 0.9300
C11 C12 1.367(3)
C12 H12 0.9300
C12 C13 1.403(3)
C13 H13 0.9300
C13 C14 1.365(3)
C14 H14 0.9300
C15 C16 1.400(2)
C15 C20 1.379(2)
C16 C17 1.391(2)
C17 H17 0.9300
C17 C18 1.383(3)
C18 H18 0.9300
C18 C19 1.388(3)
C19 H19 0.9300
C19 C20 1.388(3)
C20 H20 0.9300
C21 H21A 0.9600
C21 H21B 0.9600
C21 H21C 0.9600
C22 N4 1.145(2)
C23 H23A 0.9700
C23 H23B 0.9700
C23 C24 1.455(3)
C23 O2 1.406(2)
C24 H24A 0.9600
C24 H24B 0.9600
C24 H24C 0.9600
N3 H2A 0.8600
N3 H2B 0.8600
N1 N2 1.365(2)
N2 H2 0.8600
O2 H2C 0.8200

loop_
_geom_hbond_atom_site_label_D
_geom_hbond_atom_site_label_H
_geom_hbond_atom_site_label_A
_geom_hbond_site_symmetry_A
_geom_hbond_distance_DH
_geom_hbond_distance_HA
_geom_hbond_distance_DA
_geom_hbond_angle_DHA
N3 H2B N5 3_675 0.86 2.22 3.064(2) 165.1
N2 H2 O2 4_676 0.86 2.00 2.850(2) 167.7
O2 H2C N6 . 0.82 2.11 2.917(2) 166.3

loop_
_geom_torsion_atom_site_label_1
_geom_torsion_atom_site_label_2
_geom_torsion_atom_site_label_3
_geom_torsion_atom_site_label_4
_geom_torsion
C1 C2 C3 C21 178.33(19)
C1 C2 C3 N2 -0.36(18)
C1 C2 C4 C5 -9.4(2)
C1 C2 C4 C7 114.17(17)
C1 C2 C4 C15 -132.85(16)
C1 N1 N2 C3 0.01(19)
C2 C1 N1 N2 -0.26(19)
C2 C1 O1 C6 5.1(2)
C2 C3 N2 N1 0.24(19)
C2 C4 C5 C6 9.6(2)
C2 C4 C5 C22 -170.60(15)
C2 C4 C7 C8 121.49(15)
C2 C4 C7 N5 -57.1(2)
C2 C4 C15 C16 -121.20(16)
C2 C4 C15 C20 58.1(2)
C3 C2 C4 C5 172.97(17)
C3 C2 C4 C7 -63.5(2)
C3 C2 C4 C15 49.5(2)
C4 C2 C3 C21 -3.7(3)
C4 C2 C3 N2 177.61(17)
C4 C5 C6 N3 178.60(16)
C4 C5 C6 O1 -2.9(3)
C4 C5 C22 N4 25(6)
C4 C7 C8 C16 0.18(18)
C4 C7 C8 N6 -178.41(16)
C4 C7 N5 C10 176.18(15)
C4 C15 C16 C8 1.7(2)
C4 C15 C16 C17 179.49(15)
C4 C15 C20 C19 -178.78(16)
C5 C4 C7 C8 -118.58(15)
C5 C4 C7 N5 62.8(2)
C5 C4 C15 C16 118.38(16)
C5 C4 C15 C20 -62.3(2)
C5 C6 O1 C1 -5.1(2)
C6 C5 C22 N4 -155(6)
C7 C4 C5 C6 -113.47(18)
C7 C4 C5 C22 66.33(19)
C7 C4 C15 C16 -1.51(18)
C7 C4 C15 C20 177.78(16)
C7 C8 C16 C15 -1.16(19)
C7 C8 C16 C17 -178.62(17)
C7 C8 N6 C9 2.3(2)
C8 C7 N5 C10 -2.3(2)
C8 C16 C17 C18 176.67(17)
C9 C10 C11 C12 -0.6(3)
C9 C10 N5 C7 1.7(2)
C10 C9 C14 C13 0.2(3)
C10 C9 N6 C8 -2.8(2)
C10 C11 C12 C13 0.0(3)
C11 C10 N5 C7 -176.50(16)
C11 C12 C13 C14 0.7(3)
C12 C13 C14 C9 -0.8(3)
C14 C9 C10 C11 0.5(3)
C14 C9 C10 N5 -177.66(16)
C14 C9 N6 C8 175.74(17)
C15 C4 C5 C6 134.00(17)
C15 C4 C5 C22 -46.2(2)
C15 C4 C7 C8 0.76(16)
C15 C4 C7 N5 -177.86(15)
C15 C16 C17 C18 -0.5(3)
C16 C8 N6 C9 -175.98(16)
C16 C15 C20 C19 0.5(3)
C16 C17 C18 C19 0.3(3)
C17 C18 C19 C20 0.3(3)
C18 C19 C20 C15 -0.7(3)
C20 C15 C16 C8 -177.64(15)
C20 C15 C16 C17 0.1(3)
C21 C3 N2 N1 -178.61(16)
C22 C5 C6 N3 -1.2(3)
C22 C5 C6 O1 177.29(16)
N3 C6 O1 C1 173.63(14)
N5 C7 C8 C16 178.85(15)
N5 C7 C8 N6 0.3(3)
N5 C10 C11 C12 177.58(17)
N6 C8 C16 C15 177.34(17)
N6 C8 C16 C17 -0.1(3)
N6 C9 C10 C11 179.10(16)
N6 C9 C10 N5 0.9(3)
N6 C9 C14 C13 -178.41(18)
N1 C1 C2 C3 0.4(2)
N1 C1 C2 C4 -177.84(15)
N1 C1 O1 C6 -174.05(15)
O1 C1 C2 C3 -178.79(15)
O1 C1 C2 C4 3.0(3)
O1 C1 N1 N2 179.00(14)
